data_7048989
loop_
_publ_author_name
'Bachmann, Michael'
'Fessler, Reto'
'Blacque, Olivier'
'Venkatesan, Koushik'

_publ_section_title
;
 Towards blue emitting monocyclometalated gold(iii) complexes - synthesis,
 characterization and photophysical investigations.
;
_journal_issue 21
_journal_name_full 'Dalton transactions (Cambridge, England : 2003)'
_journal_page_first 7320
_journal_page_last 7330
_journal_paper_doi 10.1039/c8dt05034a
_journal_volume 48
_journal_year 2019
_chemical_formula_moiety 'C23 H9 Au F10 N2 [+ 0.5(C H2 Cl2]'
_chemical_formula_sum 'C23.5 H10 Au Cl F10 N2'
_chemical_formula_weight 742.75
_space_group_crystal_system triclinic
_space_group_IT_number 2
_space_group_name_Hall '-P 1'
_space_group_name_H-M_alt 'P -1'
_symmetry_space_group_name_Hall '-P 1'
_symmetry_space_group_name_H-M 'P -1'
_atom_sites_solution_hydrogens mixed
_atom_sites_solution_primary dual
_audit_creation_date 2018-09-21
_audit_creation_method
;
Olex2 1.2
(compiled 2018.05.29 svn.r3508 for OlexSys, GUI svn.r5506)
;
_audit_update_record
;
2018-09-24 deposited with the CCDC.
2019-02-12 downloaded from the CCDC.
;
_cell_angle_alpha 67.908(3)
_cell_angle_beta 74.915(2)
_cell_angle_gamma 77.032(2)
_cell_formula_units_Z 2
_cell_length_a 7.52154(19)
_cell_length_b 12.3617(3)
_cell_length_c 13.5748(4)
_cell_measurement_reflns_used 14008
_cell_measurement_temperature 183(1)
_cell_measurement_theta_max 32.5900
_cell_measurement_theta_min 2.9000
_cell_volume 1117.85(6)
_computing_cell_refinement 'CrysAlisPro 1.171.39.13a (Rigaku OD, 2015)'
_computing_data_collection 'CrysAlisPro 1.171.39.13a (Rigaku OD, 2015)'
_computing_data_reduction 'CrysAlisPro 1.171.39.13a (Rigaku OD, 2015)'
_computing_molecular_graphics 'Olex2 (Dolomanov et al., 2009)'
_computing_publication_material 'Olex2 (Dolomanov et al., 2009)'
_computing_structure_refinement 'ShelXL (Sheldrick, 2015b)'
_computing_structure_solution 'ShelXT (Sheldrick, 2015a)'
_diffrn_ambient_environment N~2~
_diffrn_ambient_temperature 183(1)
_diffrn_detector 'CCD plate'
_diffrn_detector_area_resol_mean 10.4498
_diffrn_detector_type Ruby
_diffrn_measured_fraction_theta_full 0.999
_diffrn_measured_fraction_theta_max 1.000
_diffrn_measurement_details
;
List of Runs (angles in degrees, time in seconds):

  # Type    Start    End  Width  t~exp~   \w     \q     \k     \f   Frames
#--------------------------------------------------------------------------
  1  \w   -108.00 -36.00   0.80   15.00    --  -19.29-178.00  30.00   90
  2  \w    -25.00  21.40   0.80   15.00    --  -19.29 -99.00 -90.00   58
  3  \w    -25.00  21.40   0.80   15.00    --  -19.29 -99.00  60.00   58
  4  \w     35.00 107.80   0.80   15.00    --   20.07 178.00 -60.00   91
  5  \w     -4.00  93.60   0.80   15.00    --   20.07  38.00  90.00  122
  6  \w    -21.00  99.00   0.80   15.00    --   20.07  19.00   0.00  150
  7  \w    -91.00   9.00   0.80   15.00    --  -19.29 -57.00 150.00  125
  8  \w    -25.00  60.60   0.80   15.00    --   20.07 -99.00 -60.00  107
  9  \w    -25.00  42.20   0.80   15.00    --   20.07 -99.00  60.00   84
 10  \w    -53.00  47.00   0.80   15.00    --   20.07 -57.00 -30.00  125
;
_diffrn_measurement_device 'four-circle diffractometer'
_diffrn_measurement_device_type 'Xcalibur, Ruby'
_diffrn_measurement_method '\w scans'
_diffrn_orient_matrix_type 'CrysAlisPro convention (1999,Acta A55,543-557)'
_diffrn_orient_matrix_UB_11 -0.0142135000
_diffrn_orient_matrix_UB_12 -0.0005653000
_diffrn_orient_matrix_UB_13 0.0539260000
_diffrn_orient_matrix_UB_21 0.0070228000
_diffrn_orient_matrix_UB_22 -0.0623862000
_diffrn_orient_matrix_UB_23 0.0193305000
_diffrn_orient_matrix_UB_31 0.0973776000
_diffrn_orient_matrix_UB_32 -0.0045460000
_diffrn_orient_matrix_UB_33 -0.0048677000
_diffrn_radiation_monochromator graphite
_diffrn_radiation_probe x-ray
_diffrn_radiation_type MoK\a
_diffrn_radiation_wavelength 0.71073
_diffrn_reflns_av_R_equivalents 0.0293
_diffrn_reflns_av_unetI/netI 0.0262
_diffrn_reflns_Laue_measured_fraction_full 0.999
_diffrn_reflns_Laue_measured_fraction_max 1.000
_diffrn_reflns_limit_h_max 10
_diffrn_reflns_limit_h_min -10
_diffrn_reflns_limit_k_max 17
_diffrn_reflns_limit_k_min -17
_diffrn_reflns_limit_l_max 19
_diffrn_reflns_limit_l_min -19
_diffrn_reflns_number 27592
_diffrn_reflns_point_group_measured_fraction_full 0.999
_diffrn_reflns_point_group_measured_fraction_max 1.000
_diffrn_reflns_theta_full 25.242
_diffrn_reflns_theta_max 30.508
_diffrn_reflns_theta_min 2.821
_diffrn_source 'fine-focus sealed X-ray tube'
_diffrn_source_type 'Enhance (Mo) X-ray Source'
_exptl_absorpt_coefficient_mu 6.800
_exptl_absorpt_correction_T_max 0.636
_exptl_absorpt_correction_T_min 0.156
_exptl_absorpt_correction_type analytical
_exptl_absorpt_process_details
;
CrysAlisPro 1.171.39.13a (Rigaku Oxford Diffraction, 2015)
Analytical numeric absorption correction using a multifaceted crystal
            model based on expressions derived by R.C. Clark & J.S. Reid.
(Clark, R. C. & Reid, J. S. (1995). Acta Cryst. A51, 887-897)
Empirical absorption correction using spherical harmonics,
 implemented in SCALE3 ABSPACK scaling algorithm.
;
_exptl_crystal_colour colourless
_exptl_crystal_density_diffrn 2.207
_exptl_crystal_description plate
_exptl_crystal_F_000 702
_exptl_crystal_size_max 0.44
_exptl_crystal_size_mid 0.24
_exptl_crystal_size_min 0.07
_refine_diff_density_max 0.765
_refine_diff_density_min -0.874
_refine_diff_density_rms 0.091
_refine_ls_extinction_method none
_refine_ls_goodness_of_fit_ref 1.051
_refine_ls_hydrogen_treatment mixed
_refine_ls_matrix_type full
_refine_ls_number_parameters 329
_refine_ls_number_reflns 6835
_refine_ls_number_restraints 1
_refine_ls_restrained_S_all 1.051
_refine_ls_R_factor_all 0.0206
_refine_ls_R_factor_gt 0.0176
_refine_ls_shift/su_max 0.003
_refine_ls_shift/su_mean 0.000
_refine_ls_structure_factor_coef Fsqd
_refine_ls_weighting_details 'w=1/[\s^2^(Fo^2^)+(0.0170P)^2^+0.2112P] where P=(Fo^2^+2Fc^2^)/3'
_refine_ls_weighting_scheme calc
_refine_ls_wR_factor_gt 0.0382
_refine_ls_wR_factor_ref 0.0395
_reflns_Friedel_coverage 0.000
_reflns_number_gt 6366
_reflns_number_total 6835
_reflns_threshold_expression 'I > 2\s(I)'
_cod_data_source_file c8dt05034a2.cif
_cod_data_source_block 9_sq
_cod_depositor_comments 'Adding full bibliography for 7048983--7048998.cif.'
_cod_original_formula_sum 'C23.50 H10 Au Cl F10 N2'
_cod_database_code 7048989
_shelx_shelxl_version_number 2018/3
_shelx_space_group_comment
;
The symmetry employed for this shelxl refinement is uniquely defined
by the following loop, which should always be used as a source of
symmetry information in preference to the above space-group names.
They are only intended as comments.
;
_shelx_estimated_absorpt_t_max 0.647
_shelx_estimated_absorpt_t_min 0.154
_olex2_refinement_description
;
1. Fixed Uiso
 At 1.2 times of:
  All C(H) groups
2. Restrained distances
 N2-H2A
 0.87 with sigma of 0.01
3.a Aromatic/amide H refined with riding coordinates:
 C1(H1), C2(H2), C3(H3), C4(H4), C8(H8), C9(H9), C10(H10), C11(H11)
;
_platon_squeeze_void_probe_radius 1.20
_olex2_submission_special_instructions 'No special instructions were received'
_oxdiff_exptl_absorpt_empirical_details
;
Empirical correction (ABSPACK) includes:
- Absorption correction using spherical harmonics
- Frame scaling
- Detector area scaling
- B-factor correction
;
_oxdiff_exptl_absorpt_empirical_full_max 1.401
_oxdiff_exptl_absorpt_empirical_full_min 0.692

loop_
_space_group_symop_operation_xyz
'x, y, z'
'-x, -y, -z'

loop_
_atom_site_label
_atom_site_type_symbol
_atom_site_fract_x
_atom_site_fract_y
_atom_site_fract_z
_atom_site_U_iso_or_equiv
_atom_site_adp_type
_atom_site_occupancy
_atom_site_site_symmetry_order
_atom_site_calc_flag
_atom_site_refinement_flags_posn
Au1 Au 0.74611(2) 0.82766(2) 0.69535(2) 0.01835(3) Uani 1 1 d .
C1 C 0.9259(3) 0.86859(19) 0.46068(18) 0.0269(4) Uani 1 1 d .
H1 H 0.992278 0.792970 0.491373 0.032 Uiso 1 1 calc R
C2 C 0.9546(3) 0.9181(2) 0.35097(19) 0.0306(5) Uani 1 1 d .
H2 H 1.038281 0.877487 0.306434 0.037 Uiso 1 1 calc R
C3 C 0.8591(3) 1.0296(2) 0.30467(19) 0.0323(5) Uani 1 1 d .
H3 H 0.874181 1.065251 0.228169 0.039 Uiso 1 1 calc R
C4 C 0.7441(3) 1.08619(19) 0.37115(18) 0.0279(5) Uani 1 1 d .
H4 H 0.680776 1.162981 0.340863 0.033 Uiso 1 1 calc R
C5 C 0.7182(3) 1.03188(18) 0.48452(17) 0.0217(4) Uani 1 1 d .
C6 C 0.5886(3) 1.08476(18) 0.65262(18) 0.0244(4) Uani 1 1 d .
C7 C 0.6482(3) 0.98214(18) 0.73015(17) 0.0214(4) Uani 1 1 d .
C8 C 0.6402(4) 0.9876(2) 0.83172(19) 0.0344(5) Uani 1 1 d .
H8 H 0.682348 0.918503 0.886242 0.041 Uiso 1 1 calc R
C9 C 0.5730(4) 1.0903(2) 0.8561(2) 0.0480(7) Uani 1 1 d .
H9 H 0.571934 1.091764 0.925731 0.058 Uiso 1 1 calc R
C10 C 0.5075(5) 1.1908(2) 0.7783(2) 0.0539(8) Uani 1 1 d .
H10 H 0.457790 1.261081 0.794758 0.065 Uiso 1 1 calc R
C11 C 0.5147(4) 1.1884(2) 0.6770(2) 0.0405(6) Uani 1 1 d .
H11 H 0.469567 1.257197 0.623343 0.049 Uiso 1 1 calc R
C12 C 0.8352(3) 0.66797(17) 0.66758(17) 0.0226(4) Uani 1 1 d .
C13 C 0.7214(3) 0.61557(18) 0.64036(17) 0.0243(4) Uani 1 1 d .
C14 C 0.7718(3) 0.5082(2) 0.62495(19) 0.0306(5) Uani 1 1 d .
C15 C 0.9478(4) 0.4492(2) 0.6364(2) 0.0361(6) Uani 1 1 d .
C16 C 1.0692(3) 0.4989(2) 0.6608(2) 0.0360(5) Uani 1 1 d .
C17 C 1.0112(3) 0.6057(2) 0.6758(2) 0.0301(5) Uani 1 1 d .
C18 C 0.6851(3) 0.73010(18) 0.85504(17) 0.0220(4) Uani 1 1 d .
C19 C 0.5098(3) 0.7003(2) 0.90484(18) 0.0269(4) Uani 1 1 d .
C20 C 0.4663(3) 0.6321(2) 1.01219(18) 0.0292(5) Uani 1 1 d .
C21 C 0.6017(3) 0.5887(2) 1.07375(18) 0.0296(5) Uani 1 1 d .
C22 C 0.7797(3) 0.6156(2) 1.0270(2) 0.0319(5) Uani 1 1 d .
C23 C 0.8175(3) 0.6857(2) 0.91943(19) 0.0287(5) Uani 1 1 d .
F1 F 0.54725(17) 0.67167(12) 0.62630(11) 0.0325(3) Uani 1 1 d .
F2 F 0.6557(2) 0.46188(14) 0.59705(14) 0.0504(4) Uani 1 1 d .
F3 F 1.0022(3) 0.34473(13) 0.62149(15) 0.0566(5) Uani 1 1 d .
F4 F 1.2417(2) 0.44221(15) 0.66897(15) 0.0582(5) Uani 1 1 d .
F5 F 1.1377(2) 0.65330(14) 0.69590(15) 0.0498(4) Uani 1 1 d .
F6 F 0.37226(18) 0.73933(15) 0.84775(12) 0.0449(4) Uani 1 1 d .
F7 F 0.29363(19) 0.60526(16) 1.05823(13) 0.0494(4) Uani 1 1 d .
F8 F 0.5629(2) 0.52054(14) 1.17745(11) 0.0448(4) Uani 1 1 d .
F9 F 0.9127(2) 0.57367(16) 1.08624(13) 0.0551(5) Uani 1 1 d .
F10 F 0.99086(19) 0.71258(15) 0.87846(13) 0.0495(4) Uani 1 1 d .
N1 N 0.8056(2) 0.92241(15) 0.52964(14) 0.0227(3) Uani 1 1 d .
N2 N 0.5993(3) 1.09400(16) 0.54583(15) 0.0273(4) Uani 1 1 d D
H2A H 0.549(3) 1.1613(13) 0.5087(19) 0.039(7) Uiso 1 1 d D

loop_
_atom_site_aniso_label
_atom_site_aniso_U_11
_atom_site_aniso_U_22
_atom_site_aniso_U_33
_atom_site_aniso_U_23
_atom_site_aniso_U_13
_atom_site_aniso_U_12
Au1 0.02076(4) 0.01166(4) 0.02096(4) -0.00408(3) -0.00550(3) 0.00015(3)
C1 0.0290(11) 0.0182(10) 0.0279(11) -0.0052(9) -0.0003(9) -0.0029(8)
C2 0.0377(12) 0.0219(11) 0.0268(11) -0.0075(9) 0.0028(9) -0.0054(9)
C3 0.0430(13) 0.0245(12) 0.0247(11) -0.0031(9) -0.0047(10) -0.0070(10)
C4 0.0376(12) 0.0176(10) 0.0261(11) -0.0022(8) -0.0113(9) -0.0026(9)
C5 0.0255(10) 0.0158(9) 0.0252(10) -0.0054(8) -0.0093(8) -0.0032(7)
C6 0.0283(10) 0.0177(10) 0.0258(11) -0.0082(8) -0.0047(8) 0.0003(8)
C7 0.0229(9) 0.0151(9) 0.0254(10) -0.0089(8) -0.0031(8) 0.0002(7)
C8 0.0508(14) 0.0221(11) 0.0267(12) -0.0078(9) -0.0056(11) -0.0011(10)
C9 0.085(2) 0.0280(14) 0.0278(13) -0.0135(11) -0.0060(13) 0.0002(13)
C10 0.092(2) 0.0241(13) 0.0407(16) -0.0191(12) -0.0079(15) 0.0106(14)
C11 0.0616(17) 0.0191(11) 0.0355(14) -0.0108(10) -0.0112(12) 0.0093(11)
C12 0.0278(10) 0.0136(9) 0.0211(10) -0.0022(8) -0.0048(8) 0.0007(8)
C13 0.0269(10) 0.0183(10) 0.0219(10) -0.0029(8) -0.0022(8) -0.0019(8)
C14 0.0425(13) 0.0215(11) 0.0276(11) -0.0083(9) -0.0014(10) -0.0101(9)
C15 0.0517(15) 0.0155(11) 0.0339(13) -0.0100(9) -0.0009(11) 0.0035(10)
C16 0.0362(13) 0.0227(12) 0.0405(14) -0.0091(10) -0.0079(11) 0.0104(9)
C17 0.0309(11) 0.0197(11) 0.0364(13) -0.0081(9) -0.0086(10) 0.0028(8)
C18 0.0230(9) 0.0161(9) 0.0231(10) -0.0034(8) -0.0038(8) -0.0021(7)
C19 0.0234(10) 0.0282(12) 0.0293(11) -0.0089(9) -0.0082(9) -0.0018(8)
C20 0.0251(10) 0.0322(12) 0.0270(11) -0.0066(10) 0.0003(9) -0.0097(9)
C21 0.0359(12) 0.0250(11) 0.0226(11) -0.0011(9) -0.0039(9) -0.0081(9)
C22 0.0306(11) 0.0306(12) 0.0300(12) -0.0015(10) -0.0124(10) -0.0030(9)
C23 0.0231(10) 0.0278(12) 0.0303(12) -0.0024(9) -0.0063(9) -0.0060(8)
F1 0.0293(7) 0.0273(7) 0.0415(8) -0.0111(6) -0.0113(6) -0.0008(5)
F2 0.0609(10) 0.0398(9) 0.0650(11) -0.0293(9) -0.0118(8) -0.0158(8)
F3 0.0792(12) 0.0214(8) 0.0664(12) -0.0238(8) -0.0087(9) 0.0075(8)
F4 0.0456(9) 0.0425(10) 0.0802(13) -0.0262(9) -0.0220(9) 0.0270(7)
F5 0.0332(8) 0.0405(9) 0.0851(13) -0.0286(9) -0.0265(8) 0.0068(6)
F6 0.0244(7) 0.0685(11) 0.0336(8) -0.0046(8) -0.0108(6) -0.0069(7)
F7 0.0283(7) 0.0730(12) 0.0377(9) -0.0077(8) 0.0031(6) -0.0199(7)
F8 0.0494(9) 0.0474(9) 0.0245(7) 0.0054(7) -0.0047(6) -0.0149(7)
F9 0.0381(8) 0.0716(12) 0.0371(9) 0.0132(8) -0.0210(7) -0.0115(8)
F10 0.0280(7) 0.0659(11) 0.0397(9) 0.0086(8) -0.0106(6) -0.0198(7)
N1 0.0242(8) 0.0186(8) 0.0232(9) -0.0045(7) -0.0049(7) -0.0034(7)
N2 0.0341(10) 0.0182(9) 0.0277(10) -0.0074(8) -0.0144(8) 0.0090(7)

loop_
_atom_type_symbol
_atom_type_description
_atom_type_scat_dispersion_real
_atom_type_scat_dispersion_imag
_atom_type_scat_source
C C 0.0033 0.0016 'International Tables Vol C Tables 4.2.6.8 and 6.1.1.4'
H H 0.0000 0.0000 'International Tables Vol C Tables 4.2.6.8 and 6.1.1.4'
Au Au -2.0133 8.8022 'International Tables Vol C Tables 4.2.6.8 and 6.1.1.4'
Cl Cl 0.1484 0.1585 'International Tables Vol C Tables 4.2.6.8 and 6.1.1.4'
F F 0.0171 0.0103 'International Tables Vol C Tables 4.2.6.8 and 6.1.1.4'
N N 0.0061 0.0033 'International Tables Vol C Tables 4.2.6.8 and 6.1.1.4'

loop_
_exptl_crystal_face_index_h
_exptl_crystal_face_index_k
_exptl_crystal_face_index_l
_exptl_crystal_face_perp_dist
0 -1 -1 0.0561
-5 -1 -4 0.2152
2 0 1 0.1956
-2 -2 -1 0.2033
0 -1 0 0.0820
0 0 1 0.0362
0 0 -1 0.0362
0 1 1 0.1191
2 2 1 0.2033

loop_
_geom_angle_atom_site_label_1
_geom_angle_atom_site_label_2
_geom_angle_atom_site_label_3
_geom_angle
C7 Au1 C12 177.04(8)
C7 Au1 N1 91.04(8)
C12 Au1 N1 91.56(7)
C18 Au1 C7 90.92(8)
C18 Au1 C12 86.44(8)
C18 Au1 N1 177.58(7)
C2 C1 H1 118.3
C2 C1 N1 123.3(2)
N1 C1 H1 118.3
C1 C2 H2 120.5
C1 C2 C3 119.0(2)
C3 C2 H2 120.5
C2 C3 H3 120.6
C4 C3 C2 118.7(2)
C4 C3 H3 120.6
C3 C4 H4 119.7
C3 C4 C5 120.5(2)
C5 C4 H4 119.7
N1 C5 C4 120.92(19)
N1 C5 N2 122.03(19)
N2 C5 C4 117.05(19)
C7 C6 C11 121.2(2)
C7 C6 N2 123.33(19)
N2 C6 C11 115.4(2)
C6 C7 Au1 120.99(15)
C6 C7 C8 117.17(19)
C8 C7 Au1 121.84(16)
C7 C8 H8 118.9
C9 C8 C7 122.2(2)
C9 C8 H8 118.9
C8 C9 H9 120.3
C10 C9 C8 119.5(2)
C10 C9 H9 120.3
C9 C10 H10 120.2
C11 C10 C9 119.7(2)
C11 C10 H10 120.2
C6 C11 H11 119.9
C10 C11 C6 120.2(2)
C10 C11 H11 119.9
C13 C12 Au1 122.01(15)
C13 C12 C17 114.69(19)
C17 C12 Au1 123.31(16)
C12 C13 C14 124.1(2)
F1 C13 C12 119.43(18)
F1 C13 C14 116.45(19)
C13 C14 C15 118.5(2)
F2 C14 C13 121.6(2)
F2 C14 C15 119.9(2)
C16 C15 C14 119.9(2)
F3 C15 C14 120.2(2)
F3 C15 C16 119.9(2)
C17 C16 C15 119.1(2)
F4 C16 C15 119.4(2)
F4 C16 C17 121.5(2)
C16 C17 C12 123.7(2)
F5 C17 C12 119.24(19)
F5 C17 C16 117.0(2)
C19 C18 Au1 121.87(16)
C19 C18 C23 115.7(2)
C23 C18 Au1 122.35(15)
C20 C19 C18 122.9(2)
F6 C19 C18 119.7(2)
F6 C19 C20 117.41(19)
C21 C20 C19 119.8(2)
F7 C20 C19 121.3(2)
F7 C20 C21 118.9(2)
C20 C21 C22 119.2(2)
F8 C21 C20 120.6(2)
F8 C21 C22 120.1(2)
C21 C22 C23 119.3(2)
F9 C22 C21 119.7(2)
F9 C22 C23 121.0(2)
C18 C23 C22 123.0(2)
F10 C23 C18 119.8(2)
F10 C23 C22 117.16(19)
C1 N1 Au1 119.47(14)
C5 N1 Au1 122.85(14)
C5 N1 C1 117.40(18)
C5 N2 C6 130.21(18)
C5 N2 H2A 114.0(18)
C6 N2 H2A 112.6(18)

loop_
_geom_bond_atom_site_label_1
_geom_bond_atom_site_label_2
_geom_bond_distance
Au1 C7 2.0685(19)
Au1 C12 2.079(2)
Au1 C18 2.032(2)
Au1 N1 2.0885(18)
C1 H1 0.9500
C1 C2 1.358(3)
C1 N1 1.377(3)
C2 H2 0.9500
C2 C3 1.396(3)
C3 H3 0.9500
C3 C4 1.360(3)
C4 H4 0.9500
C4 C5 1.408(3)
C5 N1 1.351(3)
C5 N2 1.366(3)
C6 C7 1.380(3)
C6 C11 1.401(3)
C6 N2 1.393(3)
C7 C8 1.391(3)
C8 H8 0.9500
C8 C9 1.385(3)
C9 H9 0.9500
C9 C10 1.382(4)
C10 H10 0.9500
C10 C11 1.372(4)
C11 H11 0.9500
C12 C13 1.372(3)
C12 C17 1.383(3)
C13 C14 1.375(3)
C13 F1 1.363(2)
C14 C15 1.378(3)
C14 F2 1.340(3)
C15 C16 1.372(4)
C15 F3 1.339(3)
C16 C17 1.368(3)
C16 F4 1.340(3)
C17 F5 1.354(3)
C18 C19 1.378(3)
C18 C23 1.380(3)
C19 C20 1.376(3)
C19 F6 1.347(2)
C20 C21 1.373(3)
C20 F7 1.342(2)
C21 C22 1.380(3)
C21 F8 1.335(3)
C22 C23 1.381(3)
C22 F9 1.337(3)
C23 F10 1.341(2)
N2 H2A 0.856(10)

loop_
_platon_squeeze_void_nr
_platon_squeeze_void_average_x
_platon_squeeze_void_average_y
_platon_squeeze_void_average_z
_platon_squeeze_void_volume
_platon_squeeze_void_count_electrons
_platon_squeeze_void_content
1 -0.001 0.000 0.000 130 42 ' '
